data_4020582
loop_
_publ_author_name
'Ivan Halasz'
'Ernest Me\<strovi\'c'
'Helena \<Ci\<cak'
'Zlatko Mihali\'c'
'Hrvoj Van\<cik'

_publ_section_title
;
 Solid-State Reaction Mechanisms in Monomer-Dimer
 Interconversions of p-Bromonitrosobenzene.
 Single-Crystal-to-Single-Crystal Photodissociation and
 Formation of New Non-van der Waals Close Contacts
;
_journal_name_full 'Journal of Organic Chemistry'
_journal_page_first 8461
_journal_page_last 8467
_journal_paper_doi 10.1021/jo051236u
_journal_volume 70
_journal_year 2005
_chemical_formula_moiety 'C12 H8 Br2 N2 O2'
_chemical_formula_sum 'C12 H8 Br2 N2 O2'
_chemical_formula_weight 372.02
_space_group_IT_number 14
_symmetry_cell_setting monoclinic
_symmetry_space_group_name_Hall '-P 2yab'
_symmetry_space_group_name_H-M 'P 1 21/a 1'
_cell_angle_alpha 90.00
_cell_angle_beta 104.416(18)
_cell_angle_gamma 90.00
_cell_formula_units_Z 2
_cell_length_a 12.763(2)
_cell_length_b 3.8089(7)
_cell_length_c 12.881(2)
_cell_measurement_temperature 100(1)
_cell_volume 606.48(19)
_diffrn_ambient_temperature 100(1)
_exptl_crystal_density_diffrn 2.037
_cod_original_sg_symbol_H-M 'P 21/a'
_cod_database_code 4020582

loop_
_symmetry_equiv_pos_as_xyz
'x, y, z'
'-x+1/2, y+1/2, -z'
'-x, -y, -z'
'x-1/2, -y-1/2, z'

loop_
_atom_site_label
_atom_site_type_symbol
_atom_site_fract_x
_atom_site_fract_y
_atom_site_fract_z
_atom_site_U_iso_or_equiv
_atom_site_adp_type
_atom_site_occupancy
_atom_site_symmetry_multiplicity
_atom_site_calc_flag
_atom_site_refinement_flags
_atom_site_disorder_assembly
_atom_site_disorder_group
C1 C 0.4742(5) -0.0052(17) 0.6351(5) 0.0245(13) Uani 1 1 d . . .
C2 C 0.3677(5) -0.1015(19) 0.6294(5) 0.0287(14) Uani 1 1 d . . .
H2 H 0.3251 -0.2011 0.5672 0.034 Uiso 1 1 calc R . .
C3 C 0.3261(5) -0.0470(17) 0.7175(5) 0.0241(13) Uani 1 1 d . . .
H3 H 0.2553 -0.1113 0.7157 0.029 Uiso 1 1 calc R . .
C4 C 0.3913(5) 0.1044(17) 0.8085(5) 0.0239(13) Uani 1 1 d . . .
C5 C 0.4985(5) 0.1967(16) 0.8149(5) 0.0251(14) Uani 1 1 d . . .
H5 H 0.5412 0.2975 0.8769 0.030 Uiso 1 1 calc R . .
C6 C 0.5396(5) 0.1355(18) 0.7278(5) 0.0283(14) Uani 1 1 d . . .
H6 H 0.6115 0.1886 0.7310 0.034 Uiso 1 1 calc R . .
Br Br 0.33084(5) 0.20585(18) 0.92555(5) 0.0288(3) Uani 1 1 d . . .
O O 0.6069(4) -0.2592(12) 0.5607(4) 0.0310(12) Uani 1 1 d . . .
N N 0.5229(4) -0.0697(15) 0.5461(4) 0.0256(11) Uani 1 1 d . . .

loop_
_atom_site_aniso_label
_atom_site_aniso_U_11
_atom_site_aniso_U_22
_atom_site_aniso_U_33
_atom_site_aniso_U_23
_atom_site_aniso_U_13
_atom_site_aniso_U_12
C1 0.027(3) 0.024(3) 0.023(3) -0.002(3) 0.006(2) 0.005(2)
C2 0.025(3) 0.031(3) 0.026(3) 0.001(3) -0.003(2) 0.003(3)
C3 0.027(3) 0.022(3) 0.024(3) 0.001(3) 0.006(2) -0.004(2)
C4 0.029(3) 0.021(3) 0.020(3) 0.001(3) 0.003(2) 0.001(3)
C5 0.024(3) 0.030(4) 0.019(3) 0.000(3) 0.001(2) -0.002(2)
C6 0.022(3) 0.033(4) 0.028(3) 0.003(3) 0.002(2) -0.001(3)
Br 0.0333(4) 0.0317(5) 0.0232(5) -0.0012(2) 0.0105(3) 0.0026(2)
O 0.017(2) 0.042(3) 0.034(3) 0.005(2) 0.0059(19) 0.0134(18)
N 0.025(2) 0.026(3) 0.026(3) 0.003(2) 0.005(2) 0.005(2)

loop_
_geom_bond_atom_site_label_1
_geom_bond_atom_site_label_2
_geom_bond_distance
_geom_bond_site_symmetry_2
_geom_bond_publ_flag
C1 C6 1.383(9) . ?
C1 C2 1.392(9) . ?
C1 N 1.454(8) . ?
C2 C3 1.383(9) . ?
C2 H2 0.9300 . ?
C3 C4 1.383(8) . ?
C3 H3 0.9300 . ?
C4 C5 1.395(8) . ?
C4 Br 1.897(6) . ?
C5 C6 1.372(10) . ?
C5 H5 0.9300 . ?
C6 H6 0.9300 . ?
O N 1.267(6) . ?
N N 1.299(10) 3_656 ?
